data_7125421
loop_
_publ_author_name
'Liu, Ke'
'Zhang, Jing'
'Xu, Ling'
'Liu, Jing'
'Ding, Liping'
'Liu, Taihong'
'Fang, Yu'

_publ_section_title
;
 Film-based fluorescence sensing: a &quot;chemical nose&quot; for
 nicotine.
;
_journal_issue 84
_journal_name_full 'Chemical communications (Cambridge, England)'
_journal_page_first 12679
_journal_page_last 12682
_journal_paper_doi 10.1039/c9cc06771j
_journal_volume 55
_journal_year 2019
_chemical_formula_moiety 'C28 H32 B10 O2'
_chemical_formula_sum 'C28 H32 B10 O2'
_chemical_formula_weight 508.81
_space_group_crystal_system monoclinic
_space_group_IT_number 14
_space_group_name_Hall '-P 2yn'
_space_group_name_H-M_alt 'P 1 21/n 1'
_symmetry_Int_Tables_number 14
_audit_creation_date 2019-04-04
_audit_creation_method
;
Olex2 1.2
(compiled 2018.05.29 svn.r3508 for OlexSys, GUI svn.r5506)
;
_audit_update_record
;
2019-05-22 deposited with the CCDC.	2019-09-19 downloaded from the CCDC.
;
_cell_angle_alpha 90
_cell_angle_beta 94.0050(10)
_cell_angle_gamma 90
_cell_formula_units_Z 4
_cell_length_a 11.4542(4)
_cell_length_b 14.4867(5)
_cell_length_c 17.2981(6)
_cell_measurement_reflns_used 9428
_cell_measurement_temperature 153
_cell_measurement_theta_max 68.269
_cell_measurement_theta_min 3.050
_cell_volume 2863.33(17)
_computing_cell_refinement 'SAINT V8.38A (?, 2016)'
_computing_data_reduction 'SAINT V8.38A (?, 2016)'
_computing_molecular_graphics 'Olex2 (Dolomanov et al., 2009)'
_computing_publication_material 'Olex2 (Dolomanov et al., 2009)'
_computing_structure_refinement 'olex2.refine (Bourhis et al., 2015)'
_computing_structure_solution 'XT (Sheldrick, 2015)'
_diffrn_ambient_temperature 152.99
_diffrn_measured_fraction_theta_full 0.9916
_diffrn_measured_fraction_theta_max 0.9912
_diffrn_measurement_device_type 'Bruker APEX-II CCD'
_diffrn_measurement_method '\f and \w scans'
_diffrn_radiation_type 'Cu K\a'
_diffrn_radiation_wavelength 1.54178
_diffrn_reflns_av_R_equivalents 0.0322
_diffrn_reflns_av_unetI/netI 0.0185
_diffrn_reflns_limit_h_max 13
_diffrn_reflns_limit_h_min -13
_diffrn_reflns_limit_k_max 17
_diffrn_reflns_limit_k_min -17
_diffrn_reflns_limit_l_max 16
_diffrn_reflns_limit_l_min -20
_diffrn_reflns_number 37375
_diffrn_reflns_theta_full 68.2632
_diffrn_reflns_theta_max 68.26
_diffrn_reflns_theta_min 3.98
_exptl_absorpt_coefficient_mu 0.498
_exptl_absorpt_correction_T_max 0.7531
_exptl_absorpt_correction_T_min 0.7082
_exptl_absorpt_correction_type multi-scan
_exptl_absorpt_process_details
'SADABS-2016/2 (Bruker,2016/2) was used for absorption correction. wR2(int) was 0.0772 before and 0.0592 after correction. The Ratio of minimum to maximum transmission is 0.9404. The \l/2 correction factor is Not present.'
_exptl_crystal_colour 'clear light colourless'
_exptl_crystal_colour_lustre clear
_exptl_crystal_colour_modifier light
_exptl_crystal_colour_primary colourless
_exptl_crystal_density_diffrn 1.1799
_exptl_crystal_description block
_exptl_crystal_F_000 1066.7995
_exptl_crystal_size_max 0.5
_exptl_crystal_size_mid 0.4
_exptl_crystal_size_min 0.3
_refine_diff_density_max 0.2127
_refine_diff_density_min -0.1905
_refine_diff_density_rms 0.0338
_refine_ls_d_res_high 0.8299
_refine_ls_d_res_low 11.0951
_refine_ls_goodness_of_fit_ref 1.0536
_refine_ls_hydrogen_treatment constr
_refine_ls_matrix_type full
_refine_ls_number_constraints 60
_refine_ls_number_parameters 363
_refine_ls_number_reflns 5202
_refine_ls_number_restraints 0
_refine_ls_restrained_S_all 1.0536
_refine_ls_R_factor_all 0.0431
_refine_ls_R_factor_gt 0.0407
_refine_ls_shift/su_max 0.0009
_refine_ls_shift/su_mean 0.0002
_refine_ls_structure_factor_coef Fsqd
_refine_ls_weighting_details 'w=1/[\s^2^(Fo^2^)+(0.0533P)^2^+0.7546P] where P=(Fo^2^+2Fc^2^)/3'
_refine_ls_weighting_scheme calc
_refine_ls_wR_factor_gt 0.1054
_refine_ls_wR_factor_ref 0.1077
_reflns_Friedel_coverage 0.0
_reflns_limit_h_max 11
_reflns_limit_h_min -13
_reflns_limit_k_max 17
_reflns_limit_k_min 0
_reflns_limit_l_max 20
_reflns_limit_l_min -10
_reflns_number_gt 4866
_reflns_number_total 5202
_reflns_threshold_expression I>=2u(I)
_cod_data_source_file c9cc06771j2.cif
_cod_data_source_block s_CCDC2
_cod_original_sg_symbol_Hall '-P 2ybc (x-z,y,z)'
_cod_database_code 7125421
_olex2_refinement_description
;
1. Fixed Uiso
 At 1.2 times of:
  All B(H) groups, All C(H) groups
 At 1.5 times of:
  All C(H,H,H) groups
2.a Aromatic/amide H refined with riding coordinates:
 C005(H005), C006(H006), C008(H008), C00A(H00A), C00B(H00B), C00E(H00E),
 C00F(H00F), C00G(H00G), C00H(H00H), C00I(H00I), C00L(H00L), C00M(H00M),
 C00P(H00P), C00Q(H00Q), C00R(H00R), C00U(H00U)
2.b Idealised Me refined as rotating group:
 C00S(H00c,H00d,H00j), C00T(H00k,H00n,H00o)
2.c Boron cage BH refined with riding coordinates:
 B00V(H00V), B00W(H00W), B00X(H00X), B00Y(H00Y), B00Z(H00Z), B010(H010),
 B011(H011), B012(H012), B013(H013), B014(H014)
;
_olex2_submission_special_instructions 'No special instructions were received'

loop_
_space_group_symop_id
_space_group_symop_operation_xyz
1 x,y,z
2 -x+1/2,y+1/2,-z+1/2
3 -x,-y,-z
4 x-1/2,-y-1/2,z-1/2

loop_
_atom_site_label
_atom_site_type_symbol
_atom_site_fract_x
_atom_site_fract_y
_atom_site_fract_z
_atom_site_U_iso_or_equiv
_atom_site_adp_type
_atom_site_occupancy
_atom_site_refinement_flags_posn
O001 O 0.71940(8) 0.69120(6) 0.99927(6) 0.0418(2) Uani 1.000000 .
O002 O 0.44454(10) 0.53715(7) 0.30775(6) 0.0553(3) Uani 1.000000 .
C003 C 0.41896(10) 0.25568(8) 0.53182(7) 0.0319(3) Uani 1.000000 .
C004 C 0.42082(10) 0.12172(8) 0.65043(7) 0.0316(3) Uani 1.000000 .
C005 C 0.32669(10) 0.24800(8) 0.57999(7) 0.0331(3) Uani 1.000000 .
H005 H 0.26192(10) 0.28881(8) 0.57275(7) 0.0397(3) Uiso 1.000000 R
C006 C 0.32740(10) 0.18238(8) 0.63798(7) 0.0336(3) Uani 1.000000 .
H006 H 0.26318(10) 0.17867(8) 0.66976(7) 0.0404(3) Uiso 1.000000 R
C007 C 0.50423(10) 0.16454(8) 0.82940(7) 0.0334(3) Uani 1.000000 .
C008 C 0.51203(11) 0.12755(9) 0.60152(8) 0.0381(3) Uani 1.000000 .
H008 H 0.57606(11) 0.08596(9) 0.60821(8) 0.0457(3) Uiso 1.000000 R
C009 C 0.42129(10) 0.32935(8) 0.47254(7) 0.0328(3) Uani 1.000000 .
C00A C 0.37339(11) 0.48515(9) 0.42970(7) 0.0360(3) Uani 1.000000 .
H00A H 0.33675(11) 0.54262(9) 0.43867(7) 0.0432(3) Uiso 1.000000 R
C00B C 0.62264(11) 0.18357(9) 0.84732(8) 0.0389(3) Uani 1.000000 .
H00B H 0.67919(11) 0.13640(9) 0.84214(8) 0.0467(4) Uiso 1.000000 R
C00C C 0.57856(11) 0.34171(9) 0.88126(7) 0.0348(3) Uani 1.000000 .
C00D C 0.68079(11) 0.60975(9) 0.96653(7) 0.0357(3) Uani 1.000000 .
C00E C 0.36859(11) 0.41421(9) 0.48315(7) 0.0348(3) Uani 1.000000 .
H00E H 0.32793(11) 0.42400(9) 0.52846(7) 0.0418(3) Uiso 1.000000 R
C00F C 0.74703(11) 0.53250(9) 0.98800(7) 0.0361(3) Uani 1.000000 .
H00F H 0.81484(11) 0.53891(9) 1.02246(7) 0.0433(3) Uiso 1.000000 R
C00G C 0.42431(11) 0.23535(9) 0.83770(8) 0.0388(3) Uani 1.000000 .
H00G H 0.34331(11) 0.22418(9) 0.82583(8) 0.0465(3) Uiso 1.000000 R
C00H C 0.71512(11) 0.44672(9) 0.95970(7) 0.0362(3) Uani 1.000000 .
H00H H 0.76157(11) 0.39461(9) 0.97490(7) 0.0434(3) Uiso 1.000000 R
C00I C 0.51068(11) 0.19303(9) 0.54335(8) 0.0382(3) Uani 1.000000 .
H00I H 0.57373(11) 0.19534(9) 0.51052(8) 0.0459(3) Uiso 1.000000 R
C00J C 0.42102(10) 0.04641(8) 0.71000(7) 0.0322(3) Uani 1.000000 .
C00K C 0.61554(11) 0.43459(9) 0.90891(7) 0.0348(3) Uani 1.000000 .
C00L C 0.65838(11) 0.27032(9) 0.87252(8) 0.0396(3) Uani 1.000000 .
H00L H 0.73940(11) 0.28162(9) 0.88420(8) 0.0475(4) Uiso 1.000000 R
C00M C 0.46086(11) 0.32179(9) 0.86295(8) 0.0393(3) Uani 1.000000 .
H00M H 0.40421(11) 0.36892(9) 0.86798(8) 0.0471(3) Uiso 1.000000 R
C00N C 0.46518(10) 0.06900(9) 0.80640(7) 0.0336(3) Uani 1.000000 .
C00O C 0.43178(12) 0.47189(9) 0.36323(8) 0.0402(3) Uani 1.000000 .
C00P C 0.55178(12) 0.51333(9) 0.88719(8) 0.0443(3) Uani 1.000000 .
H00P H 0.48456(12) 0.50730(9) 0.85215(8) 0.0532(4) Uiso 1.000000 R
C00Q C 0.58305(12) 0.60014(10) 0.91495(9) 0.0449(3) Uani 1.000000 .
H00Q H 0.53804(12) 0.65268(10) 0.89887(9) 0.0539(4) Uiso 1.000000 R
C00R C 0.47848(14) 0.31713(10) 0.40442(9) 0.0485(3) Uani 1.000000 .
H00R H 0.51469(14) 0.25959(10) 0.39505(9) 0.0582(4) Uiso 1.000000 R
C00S C 0.39485(15) 0.62535(10) 0.31950(9) 0.0510(4) Uani 1.000000 .
H00c H 0.4169(9) 0.6676(2) 0.2787(4) 0.0765(5) Uiso 1.000000 GR
H00d H 0.30941(16) 0.61997(17) 0.3177(7) 0.0765(5) Uiso 1.000000 GR
H00j H 0.4239(8) 0.6494(4) 0.3702(3) 0.0765(5) Uiso 1.000000 GR
C00T C 0.66100(14) 0.77366(10) 0.97338(9) 0.0524(4) Uani 1.000000 .
H00k H 0.6637(9) 0.7791(4) 0.91707(13) 0.0786(6) Uiso 1.000000 GR
H00n H 0.5793(3) 0.7714(4) 0.9867(6) 0.0786(6) Uiso 1.000000 GR
H00o H 0.6999(6) 0.82709(11) 0.9986(5) 0.0786(6) Uiso 1.000000 GR
C00U C 0.48329(15) 0.38680(10) 0.35078(9) 0.0559(4) Uani 1.000000 .
H00U H 0.52218(15) 0.37670(10) 0.30478(9) 0.0671(5) Uiso 1.000000 R
B00V B 0.55424(12) 0.00575(10) 0.74945(9) 0.0355(3) Uani 1.000000 .
H00V H 0.64040(12) 0.03200(10) 0.73176(9) 0.0427(4) Uiso 1.000000 R
B00W B 0.31897(12) 0.04992(10) 0.77892(8) 0.0338(3) Uani 1.000000 .
H00W H 0.25093(12) 0.10528(10) 0.78056(8) 0.0406(4) Uiso 1.000000 R
B00X B 0.38623(12) 0.00127(11) 0.86505(9) 0.0388(3) Uani 1.000000 .
H00X H 0.36166(12) 0.02298(11) 0.92390(9) 0.0465(4) Uiso 1.000000 R
B00Y B 0.31369(12) -0.03522(10) 0.70520(9) 0.0366(3) Uani 1.000000 .
H00Y H 0.24108(12) -0.03745(10) 0.65838(9) 0.0439(4) Uiso 1.000000 R
B00Z B 0.53288(13) -0.02658(10) 0.84661(9) 0.0388(3) Uani 1.000000 .
H00Z H 0.60556(13) -0.02339(10) 0.89334(9) 0.0466(4) Uiso 1.000000 R
B010 B 0.46044(12) -0.06332(10) 0.68668(9) 0.0373(3) Uani 1.000000 .
H010 H 0.48530(12) -0.08433(10) 0.62773(9) 0.0448(4) Uiso 1.000000 R
B011 B 0.29092(13) -0.06623(10) 0.80213(9) 0.0400(3) Uani 1.000000 .
H011 H 0.20319(13) -0.08936(10) 0.81950(9) 0.0480(4) Uiso 1.000000 R
B012 B 0.52963(13) -0.11151(10) 0.77240(10) 0.0406(3) Uani 1.000000 .
H012 H 0.60027(13) -0.16469(10) 0.77009(10) 0.0487(4) Uiso 1.000000 R
B013 B 0.42455(13) -0.11456(11) 0.84383(10) 0.0427(3) Uani 1.000000 .
H013 H 0.42529(13) -0.17026(11) 0.88877(10) 0.0513(4) Uiso 1.000000 R
B014 B 0.37959(13) -0.13729(11) 0.74541(10) 0.0419(3) Uani 1.000000 .
H014 H 0.35070(13) -0.20779(11) 0.72557(10) 0.0502(4) Uiso 1.000000 R

loop_
_atom_site_aniso_label
_atom_site_aniso_U_11
_atom_site_aniso_U_22
_atom_site_aniso_U_33
_atom_site_aniso_U_12
_atom_site_aniso_U_13
_atom_site_aniso_U_23
O001 0.0355(5) 0.0353(5) 0.0546(6) -0.0026(4) 0.0034(4) -0.0029(4)
O002 0.0699(7) 0.0459(6) 0.0525(6) 0.0014(5) 0.0207(5) 0.0132(5)
C003 0.0307(6) 0.0298(6) 0.0354(6) -0.0050(5) 0.0030(5) -0.0057(5)
C004 0.0279(6) 0.0318(6) 0.0350(6) -0.0025(5) 0.0020(5) -0.0029(5)
C005 0.0286(6) 0.0344(6) 0.0365(6) 0.0017(5) 0.0037(5) -0.0020(5)
C006 0.0275(6) 0.0390(6) 0.0349(6) -0.0005(5) 0.0056(5) -0.0011(5)
C007 0.0296(6) 0.0368(6) 0.0335(6) 0.0012(5) -0.0002(5) 0.0013(5)
C008 0.0301(6) 0.0357(6) 0.0494(7) 0.0032(5) 0.0086(5) 0.0003(5)
C009 0.0297(6) 0.0320(6) 0.0369(6) -0.0058(5) 0.0042(5) -0.0039(5)
C00A 0.0350(6) 0.0349(6) 0.0378(6) 0.0003(5) -0.0005(5) -0.0013(5)
C00B 0.0284(6) 0.0379(7) 0.0494(7) 0.0058(5) -0.0043(5) -0.0010(6)
C00C 0.0329(6) 0.0375(6) 0.0335(6) 0.0024(5) -0.0018(5) 0.0028(5)
C00D 0.0318(6) 0.0366(7) 0.0394(6) -0.0027(5) 0.0063(5) 0.0006(5)
C00E 0.0342(6) 0.0382(6) 0.0323(6) -0.0000(5) 0.0039(5) -0.0024(5)
C00F 0.0316(6) 0.0409(7) 0.0352(6) -0.0027(5) -0.0009(5) 0.0045(5)
C00G 0.0269(6) 0.0419(7) 0.0470(7) 0.0021(5) -0.0009(5) -0.0019(6)
C00H 0.0341(6) 0.0365(6) 0.0373(6) 0.0019(5) -0.0016(5) 0.0061(5)
C00I 0.0321(6) 0.0370(7) 0.0470(7) -0.0007(5) 0.0127(5) 0.0003(5)
C00J 0.0258(6) 0.0335(6) 0.0373(6) -0.0007(5) 0.0017(5) -0.0016(5)
C00K 0.0317(6) 0.0370(6) 0.0354(6) 0.0017(5) 0.0010(5) 0.0020(5)
C00L 0.0287(6) 0.0397(7) 0.0489(7) 0.0020(5) -0.0069(5) -0.0007(6)
C00M 0.0308(6) 0.0385(7) 0.0483(7) 0.0060(5) 0.0012(5) -0.0022(5)
C00N 0.0260(6) 0.0383(6) 0.0363(6) 0.0015(5) -0.0002(5) 0.0018(5)
C00O 0.0410(7) 0.0398(7) 0.0402(7) -0.0072(6) 0.0062(5) 0.0041(5)
C00P 0.0369(7) 0.0415(7) 0.0526(8) 0.0042(6) -0.0111(6) -0.0004(6)
C00Q 0.0384(7) 0.0374(7) 0.0577(8) 0.0063(6) -0.0058(6) 0.0012(6)
C00R 0.0597(9) 0.0366(7) 0.0522(8) 0.0044(6) 0.0244(7) -0.0003(6)
C00S 0.0646(9) 0.0422(8) 0.0459(8) -0.0020(7) 0.0011(7) 0.0095(6)
C00T 0.0611(9) 0.0353(7) 0.0605(9) 0.0024(6) 0.0023(7) 0.0014(6)
C00U 0.0733(10) 0.0475(8) 0.0509(8) 0.0041(7) 0.0327(8) 0.0037(7)
B00V 0.0268(6) 0.0340(7) 0.0456(8) 0.0017(5) 0.0014(6) -0.0004(6)
B00W 0.0256(6) 0.0383(7) 0.0377(7) -0.0010(5) 0.0027(5) 0.0038(6)
B00X 0.0315(7) 0.0439(8) 0.0408(8) 0.0009(6) 0.0017(6) 0.0085(6)
B00Y 0.0287(7) 0.0355(7) 0.0453(8) -0.0049(6) 0.0003(6) 0.0012(6)
B00Z 0.0309(7) 0.0386(8) 0.0463(8) 0.0023(6) -0.0016(6) 0.0064(6)
B010 0.0317(7) 0.0313(7) 0.0488(8) -0.0008(5) 0.0019(6) -0.0025(6)
B011 0.0303(7) 0.0402(8) 0.0493(8) -0.0028(6) 0.0018(6) 0.0092(6)
B012 0.0317(7) 0.0339(7) 0.0556(9) 0.0007(6) -0.0003(6) 0.0033(6)
B013 0.0337(7) 0.0407(8) 0.0534(9) -0.0006(6) 0.0000(6) 0.0109(7)
B014 0.0334(7) 0.0349(7) 0.0570(9) -0.0037(6) 0.0009(6) 0.0039(7)

loop_
_atom_type_symbol
_atom_type_scat_dispersion_real
_atom_type_scat_dispersion_imag
_atom_type_scat_Cromer_Mann_a1
_atom_type_scat_Cromer_Mann_a2
_atom_type_scat_Cromer_Mann_a3
_atom_type_scat_Cromer_Mann_a4
_atom_type_scat_Cromer_Mann_b1
_atom_type_scat_Cromer_Mann_b2
_atom_type_scat_Cromer_Mann_b3
_atom_type_scat_Cromer_Mann_b4
_atom_type_scat_Cromer_Mann_c
_atom_type_scat_source
_atom_type_scat_dispersion_source
H 0.00000 0.00000 0.49300 0.32291 0.14019 0.04081 10.51090 26.12570 3.14236 57.79970 0.0030380000826 'International Tables Volume C Table 6.1.1.4 (pp. 500-502)' 'Henke, Gullikson and Davis, At. Data and Nucl. Data Tables, 1993, 54, 2'
C 0.01920 0.00962 2.31000 1.02000 1.58860 0.86500 20.84390 10.20750 0.56870 51.65120 0.215599998832 'International Tables Volume C Table 6.1.1.4 (pp. 500-502)' 'Henke, Gullikson and Davis, At. Data and Nucl. Data Tables, 1993, 54, 2'
B 0.00963 0.00408 2.05450 1.33260 1.09790 0.70680 23.21850 1.02100 60.34980 0.14030 -0.193200007081 'International Tables Volume C Table 6.1.1.4 (pp. 500-502)' 'Henke, Gullikson and Davis, At. Data and Nucl. Data Tables, 1993, 54, 2'
O 0.05239 0.03376 3.04850 2.28680 1.54630 0.86700 13.27710 5.70110 0.32390 32.90890 0.250800013542 'International Tables Volume C Table 6.1.1.4 (pp. 500-502)' 'Henke, Gullikson and Davis, At. Data and Nucl. Data Tables, 1993, 54, 2'

loop_
_geom_angle_atom_site_label_1
_geom_angle_atom_site_label_2
_geom_angle_atom_site_label_3
_geom_angle
C00T O001 C00D 117.47(10)
C00S O002 C00O 117.39(11)
C009 C003 C005 121.46(11)
C00I C003 C005 117.25(11)
C00I C003 C009 121.26(11)
C008 C004 C006 118.02(11)
C00J C004 C006 122.02(10)
C00J C004 C008 119.76(11)
C006 C005 C003 121.48(11)
C005 C006 C004 120.86(11)
C00G C007 C00B 117.89(11)
C00N C007 C00B 120.52(11)
C00N C007 C00G 121.50(11)
C00I C008 C004 120.89(11)
C00E C009 C003 121.17(11)
C00R C009 C003 121.61(11)
C00R C009 C00E 117.21(11)
C00O C00A C00E 119.70(12)
C00L C00B C007 120.71(11)
C00L C00C C00K 122.27(11)
C00M C00C C00K 120.82(11)
C00M C00C C00L 116.91(12)
C00F C00D O001 115.44(11)
C00Q C00D O001 125.09(11)
C00Q C00D C00F 119.47(12)
C00A C00E C009 122.06(11)
C00H C00F C00D 120.43(11)
C00M C00G C007 120.98(11)
C00K C00H C00F 121.38(11)
C008 C00I C003 121.45(11)
C00N C00J C004 120.53(9)
B00V C00J C004 118.50(10)
B00V C00J C00N 59.78(7)
B00W C00J C004 118.94(10)
B00W C00J C00N 59.90(7)
B00W C00J B00V 111.00(9)
B00Y C00J C004 120.31(10)
B00Y C00J C00N 109.75(9)
B00Y C00J B00V 113.35(9)
B00Y C00J B00W 62.18(8)
B010 C00J C004 120.14(10)
B010 C00J C00N 109.71(9)
B010 C00J B00V 62.36(8)
B010 C00J B00W 113.14(10)
B010 C00J B00Y 62.90(8)
C00H C00K C00C 121.24(11)
C00P C00K C00C 121.66(11)
C00P C00K C00H 117.08(12)
C00C C00L C00B 121.73(11)
C00G C00M C00C 121.78(12)
C00J C00N C007 119.29(10)
B00V C00N C007 117.60(10)
B00V C00N C00J 59.86(7)
B00W C00N C007 119.02(10)
B00W C00N C00J 59.71(7)
B00W C00N B00V 110.90(9)
B00X C00N C007 122.08(10)
B00X C00N C00J 109.25(9)
B00X C00N B00V 112.98(10)
B00X C00N B00W 62.02(8)
B00Z C00N C007 121.38(10)
B00Z C00N C00J 109.31(9)
B00Z C00N B00V 62.24(8)
B00Z C00N B00W 112.63(10)
B00Z C00N B00X 62.55(8)
C00A C00O O002 124.82(12)
C00U C00O O002 116.02(12)
C00U C00O C00A 119.15(12)
C00Q C00P C00K 122.19(12)
C00P C00Q C00D 119.43(12)
C00U C00R C009 121.26(13)
C00R C00U C00O 120.61(13)
C00N B00V C00J 60.36(7)
B00Z B00V C00J 106.66(9)
B00Z B00V C00N 58.37(8)
B010 B00V C00J 58.21(7)
B010 B00V C00N 106.87(9)
B010 B00V B00Z 108.14(10)
B012 B00V C00J 105.37(10)
B012 B00V C00N 105.72(10)
B012 B00V B00Z 60.06(9)
B012 B00V B010 59.95(8)
C00N B00W C00J 60.39(7)
B00X B00W C00J 107.02(9)
B00X B00W C00N 58.52(7)
B00Y B00W C00J 58.24(7)
B00Y B00W C00N 107.01(10)
B00Y B00W B00X 108.59(10)
B011 B00W C00J 105.77(10)
B011 B00W C00N 106.13(10)
B011 B00W B00X 60.37(8)
B011 B00W B00Y 60.17(8)
B00W B00X C00N 59.46(7)
B00Z B00X C00N 58.64(8)
B00Z B00X B00W 107.44(10)
B011 B00X C00N 106.20(10)
B011 B00X B00W 59.53(8)
B011 B00X B00Z 108.21(11)
B013 B00X C00N 105.65(10)
B013 B00X B00W 107.47(11)
B013 B00X B00Z 59.95(8)
B013 B00X B011 60.34(9)
B00W B00Y C00J 59.57(7)
B010 B00Y C00J 58.69(7)
B010 B00Y B00W 107.66(10)
B011 B00Y C00J 106.45(10)
B011 B00Y B00W 59.71(8)
B011 B00Y B010 108.38(10)
B014 B00Y C00J 105.83(10)
B014 B00Y B00W 107.74(11)
B014 B00Y B010 60.01(8)
B014 B00Y B011 60.40(9)
B00V B00Z C00N 59.39(8)
B00X B00Z C00N 58.81(8)
B00X B00Z B00V 107.69(10)
B012 B00Z C00N 106.30(10)
B012 B00Z B00V 59.78(8)
B012 B00Z B00X 108.33(10)
B013 B00Z C00N 105.88(10)
B013 B00Z B00V 107.77(11)
B013 B00Z B00X 60.06(9)
B013 B00Z B012 60.29(9)
B00V B010 C00J 59.43(7)
B00Y B010 C00J 58.42(7)
B00Y B010 B00V 107.39(10)
B012 B010 C00J 106.18(10)
B012 B010 B00V 59.76(8)
B012 B010 B00Y 108.17(11)
B014 B010 C00J 105.59(10)
B014 B010 B00V 107.82(11)
B014 B010 B00Y 59.98(8)
B014 B010 B012 60.41(8)
B00X B011 B00W 60.10(8)
B00Y B011 B00W 60.13(8)
B00Y B011 B00X 108.34(10)
B013 B011 B00W 107.50(10)
B013 B011 B00X 59.82(9)
B013 B011 B00Y 107.60(10)
B014 B011 B00W 107.75(10)
B014 B011 B00X 107.72(10)
B014 B011 B00Y 59.99(9)
B014 B011 B013 59.52(9)
B00Z B012 B00V 60.15(8)
B010 B012 B00V 60.28(8)
B010 B012 B00Z 108.48(10)
B013 B012 B00V 107.73(10)
B013 B012 B00Z 59.87(9)
B013 B012 B010 107.74(10)
B014 B012 B00V 107.86(10)
B014 B012 B00Z 107.73(11)
B014 B012 B010 59.95(8)
B014 B012 B013 59.56(9)
B00Z B013 B00X 59.99(8)
B011 B013 B00X 59.84(8)
B011 B013 B00Z 107.84(10)
B012 B013 B00X 107.90(10)
B012 B013 B00Z 59.84(9)
B012 B013 B011 108.10(11)
B014 B013 B00X 108.28(11)
B014 B013 B00Z 108.32(11)
B014 B013 B011 60.19(9)
B014 B013 B012 60.33(9)
B010 B014 B00Y 60.01(8)
B011 B014 B00Y 59.61(8)
B011 B014 B010 107.75(10)
B012 B014 B00Y 107.58(10)
B012 B014 B010 59.64(8)
B012 B014 B011 108.00(11)
B013 B014 B00Y 107.91(11)
B013 B014 B010 107.94(10)
B013 B014 B011 60.29(9)
B013 B014 B012 60.11(9)

loop_
_geom_bond_atom_site_label_1
_geom_bond_atom_site_label_2
_geom_bond_distance
O001 C00D 1.3687(15)
O001 C00T 1.4259(17)
O002 C00O 1.3623(16)
O002 C00S 1.4192(18)
C003 C005 1.3953(16)
C003 C009 1.4815(17)
C003 C00I 1.3921(17)
C004 C006 1.3898(17)
C004 C008 1.3921(17)
C004 C00J 1.5005(17)
C005 C006 1.3817(17)
C007 C00B 1.3975(17)
C007 C00G 1.3890(17)
C007 C00N 1.4997(17)
C008 C00I 1.3821(18)
C009 C00E 1.3874(17)
C009 C00R 1.3987(18)
C00A C00E 1.3860(17)
C00A C00O 1.3833(18)
C00B C00L 1.3828(18)
C00C C00K 1.4799(17)
C00C C00L 1.3956(17)
C00C C00M 1.3934(17)
C00D C00F 1.3881(17)
C00D C00Q 1.3890(19)
C00F C00H 1.3758(18)
C00G C00M 1.3815(18)
C00H C00K 1.4013(18)
C00J C00N 1.7395(17)
C00J B00V 1.7308(18)
C00J B00W 1.7277(18)
C00J B00Y 1.7036(17)
C00J B010 1.7085(18)
C00K C00P 1.3920(18)
C00N B00V 1.7295(18)
C00N B00W 1.7309(17)
C00N B00X 1.7140(19)
C00N B00Z 1.7109(18)
C00O C00U 1.390(2)
C00P C00Q 1.3843(19)
C00R C00U 1.375(2)
B00V B00Z 1.778(2)
B00V B010 1.781(2)
B00V B012 1.771(2)
B00W B00X 1.775(2)
B00W B00Y 1.772(2)
B00W B011 1.765(2)
B00X B00Z 1.778(2)
B00X B011 1.780(2)
B00X B013 1.779(2)
B00Y B010 1.780(2)
B00Y B011 1.773(2)
B00Y B014 1.780(2)
B00Z B012 1.777(2)
B00Z B013 1.777(2)
B010 B012 1.775(2)
B010 B014 1.780(2)
B011 B013 1.789(2)
B011 B014 1.787(2)
B012 B013 1.785(2)
B012 B014 1.789(2)
B013 B014 1.775(2)
